data_2015022
loop_
_publ_author_name
'Akitsu, Takashiro'
'Takeuchi, Yuiri'
'Einaga, Yasuaki'

_publ_section_title
;Diaqua[<i>N</i>,<i>N</i>'-bis(5-methoxysalicylidene)ethylenediaminato-\k^4^<i>O</i>,<i>N</i>,<i>N</i>',<i>O</i>']manganese(III)
 perchlorate,
 aqua[<i>N</i>,<i>N</i>'-bis(3,5-dichlorosalicylidene)ethylenediaminato-\k^4^<i>O</i>,<i>N</i>,<i>N</i>',<i>O</i>'](methanol-\k<i>O</i>)manganese(III)
 perchlorate and
 bis[\m-<i>N</i>,<i>N</i>'-bis(3-methoxysalicylidene)ethylenediaminato-\k^5^<i>O</i>,<i>N</i>,<i>N</i>',<i>O</i>':<i>O</i>]bis[(methanol-\k<i>O</i>)manganese(III)]
 diperchlorate
;
_journal_issue 7
_journal_name_full 'Acta Crystallographica Section C'
_journal_page_first m324
_journal_page_last m328
_journal_paper_doi 10.1107/S0108270105013545
_journal_volume 61
_journal_year 2005
_chemical_formula_iupac '[Mn (C16 H10 Cl4 N2 O2) (C H4 O) (H2 O)] Cl O4'
_chemical_formula_moiety 'C17 H16 Cl4 Mn N2 O4 + , Cl O4 -'
_chemical_formula_sum 'C17 H16 Cl5 Mn N2 O8'
_chemical_formula_weight 608.51
_chemical_name_systematic
;
aqua[N,N'-bis(3,5-dichlorosalicylidene)ethylendiaminato-
\k^4^O,N,N',O'](methanol-\kO)manganese(III) perchlorate
;
_space_group_IT_number 14
_symmetry_cell_setting monoclinic
_symmetry_space_group_name_Hall '-P 2ybc'
_symmetry_space_group_name_H-M 'P 1 21/c 1'
_atom_sites_solution_hydrogens mixed
_atom_sites_solution_primary direct
_atom_sites_solution_secondary difmap
_cell_angle_alpha 90.00
_cell_angle_beta 106.01(6)
_cell_angle_gamma 90.00
_cell_formula_units_Z 4
_cell_length_a 8.072(5)
_cell_length_b 21.270(10)
_cell_length_c 13.712(7)
_cell_measurement_reflns_used 25
_cell_measurement_temperature 297(2)
_cell_measurement_theta_max 14.4
_cell_measurement_theta_min 10.0
_cell_volume 2263(2)
_computing_cell_refinement 'WinAFC Diffractometer Control Software'
_computing_data_collection 'WinAFC Diffractometer Control Software (Rigaku, 1999)'
_computing_data_reduction 'TEXSAN (Molecular Structure Corporation, 1989)'
_computing_molecular_graphics 'ORTEPII (Johnson, 1976)'
_computing_publication_material TEXSAN
_computing_structure_refinement 'SHELXL97 (Sheldrick, 1997)'
_computing_structure_solution 'SIR92 (Altomare <i>et al.</i>, 1994)'
_diffrn_ambient_temperature 297(2)
_diffrn_measured_fraction_theta_full 0.999
_diffrn_measured_fraction_theta_max 0.999
_diffrn_measurement_device_type 'Rigaku AFC-7R'
_diffrn_measurement_method \w/2\q
_diffrn_radiation_monochromator graphite
_diffrn_radiation_source 'Rigaku rotating anode generator'
_diffrn_radiation_type 'Mo K\a'
_diffrn_radiation_wavelength 0.71073
_diffrn_reflns_av_R_equivalents 0.072
_diffrn_reflns_limit_h_max 10
_diffrn_reflns_limit_h_min -10
_diffrn_reflns_limit_k_max 27
_diffrn_reflns_limit_k_min 0
_diffrn_reflns_limit_l_max 17
_diffrn_reflns_limit_l_min 0
_diffrn_reflns_number 5879
_diffrn_reflns_theta_full 27.49
_diffrn_reflns_theta_max 27.49
_diffrn_standards_decay_% 0.15
_diffrn_standards_interval_count 150
_diffrn_standards_number 3
_exptl_absorpt_coefficient_mu 1.222
_exptl_absorpt_correction_T_max 0.693
_exptl_absorpt_correction_T_min 0.651
_exptl_absorpt_correction_type psi-scan
_exptl_absorpt_process_details '(North <i>et al.</i>, 1968)'
_exptl_crystal_colour brown
_exptl_crystal_density_diffrn 1.786
_exptl_crystal_density_method 'not measured'
_exptl_crystal_description prism
_exptl_crystal_F_000 1224
_exptl_crystal_size_max 0.600
_exptl_crystal_size_mid 0.300
_exptl_crystal_size_min 0.300
_refine_diff_density_max 1.238
_refine_diff_density_min -0.991
_refine_ls_extinction_method none
_refine_ls_goodness_of_fit_ref 1.037
_refine_ls_hydrogen_treatment constr
_refine_ls_matrix_type full
_refine_ls_number_parameters 298
_refine_ls_number_reflns 5194
_refine_ls_number_restraints 1
_refine_ls_restrained_S_all 1.037
_refine_ls_R_factor_all 0.0562
_refine_ls_R_factor_gt 0.0459
_refine_ls_shift/su_max 0.001
_refine_ls_shift/su_mean 0.000
_refine_ls_structure_factor_coef Fsqd
_refine_ls_weighting_details 'calc w = 1/[\s^2^(Fo^2^)+(0.0722P)^2^+2.6279P] where P=(Fo^2^+2Fc^2^)/3'
_refine_ls_weighting_scheme calc
_refine_ls_wR_factor_gt 0.1293
_refine_ls_wR_factor_ref 0.1372
_reflns_number_gt 4367
_reflns_number_total 5194
_reflns_threshold_expression I>2\s(I)
_cod_data_source_file hj1056.cif
_cod_data_source_block II
_cod_original_sg_symbol_H-M 'P 21/c'
_cod_database_code 2015022

loop_
_symmetry_equiv_pos_as_xyz
'x, y, z'
'-x, y+1/2, -z+1/2'
'-x, -y, -z'
'x, -y-1/2, z-1/2'

loop_
_atom_site_label
_atom_site_fract_x
_atom_site_fract_y
_atom_site_fract_z
_atom_site_U_iso_or_equiv
_atom_site_adp_type
_atom_site_calc_flag
_atom_site_refinement_flags
_atom_site_occupancy
_atom_site_disorder_assembly
_atom_site_disorder_group
_atom_site_type_symbol
Mn1 0.68517(5) 0.519425(18) 0.17247(3) 0.03100(14) Uani d . 1 . . Mn
Cl1 0.63138(12) 0.85813(3) 0.10842(7) 0.0519(2) Uani d . 1 . . Cl
Cl2 0.21479(9) 0.65680(4) 0.03931(7) 0.0445(2) Uani d . 1 . . Cl
Cl3 0.18402(10) 0.38958(4) 0.09674(7) 0.0487(2) Uani d . 1 . . Cl
Cl4 0.57509(14) 0.18117(4) 0.17422(7) 0.0552(2) Uani d . 1 . . Cl
O1 0.5340(2) 0.58409(9) 0.10597(16) 0.0354(4) Uani d . 1 . . O
O2 0.5120(3) 0.45682(9) 0.15883(16) 0.0369(4) Uani d . 1 . . O
O3 0.6572(3) 0.54904(11) 0.32249(17) 0.0474(5) Uani d . 1 . . O
H3 0.7118 0.5809 0.3501 0.057 Uiso d R 1 . . H
O4 0.7327(3) 0.48859(10) 0.02433(17) 0.0423(5) Uani d . 1 . . O
H4A 0.6708 0.4572 0.0014 0.051 Uiso d R 1 . . H
H4B 0.7079 0.5181 -0.0179 0.051 Uiso d R 1 . . H
N1 0.8870(3) 0.57626(11) 0.18980(19) 0.0339(5) Uani d . 1 . . N
N2 0.8676(3) 0.45896(11) 0.24102(19) 0.0366(5) Uani d . 1 . . N
C1 0.7274(3) 0.67300(12) 0.1419(2) 0.0318(5) Uani d . 1 . . C
C2 0.5617(3) 0.64553(12) 0.1093(2) 0.0299(5) Uani d . 1 . . C
C3 0.4216(3) 0.68738(13) 0.0773(2) 0.0319(5) Uani d . 1 . . C
C4 0.4414(4) 0.75180(13) 0.0763(2) 0.0359(6) Uani d . 1 . . C
H4 0.3459 0.7779 0.0549 0.043 Uiso calc R 1 . . H
C5 0.6066(4) 0.77698(13) 0.1079(2) 0.0368(6) Uani d . 1 . . C
C6 0.7478(4) 0.73888(13) 0.1398(2) 0.0364(6) Uani d . 1 . . C
H6 0.8575 0.7564 0.1602 0.044 Uiso calc R 1 . . H
C7 0.8817(3) 0.63602(13) 0.1767(2) 0.0337(6) Uani d . 1 . . C
H7 0.9864 0.6572 0.1909 0.040 Uiso calc R 1 . . H
C8 1.0535(4) 0.54315(15) 0.2209(3) 0.0443(7) Uani d . 1 . . C
H8A 1.1437 0.5716 0.2569 0.053 Uiso calc R 1 . . H
H8B 1.0838 0.5271 0.1619 0.053 Uiso calc R 1 . . H
C9 0.6933(4) 0.36482(13) 0.2023(2) 0.0358(6) Uani d . 1 . . C
C10 0.5327(4) 0.39496(12) 0.1655(2) 0.0327(5) Uani d . 1 . . C
C11 0.3871(4) 0.35535(13) 0.1359(2) 0.0352(6) Uani d . 1 . . C
C12 0.3983(4) 0.29024(14) 0.1384(2) 0.0400(6) Uani d . 1 . . C
H12 0.2996 0.2656 0.1176 0.048 Uiso calc R 1 . . H
C13 0.5588(4) 0.26275(13) 0.1724(2) 0.0407(7) Uani d . 1 . . C
C14 0.7049(4) 0.29855(14) 0.2055(2) 0.0412(7) Uani d . 1 . . C
H14 0.8116 0.2792 0.2300 0.049 Uiso calc R 1 . . H
C15 0.8523(4) 0.39903(14) 0.2430(2) 0.0382(6) Uani d . 1 . . C
H15 0.9509 0.3758 0.2728 0.046 Uiso calc R 1 . . H
C16 1.0343(4) 0.48957(15) 0.2893(3) 0.0451(8) Uani d . 1 . . C
H16A 1.1280 0.4598 0.2968 0.054 Uiso calc R 1 . . H
H16B 1.0358 0.5053 0.3559 0.054 Uiso calc R 1 . . H
C17 0.5917(8) 0.5136(2) 0.3903(4) 0.0807(15) Uani d . 1 . . C
H17A 0.5951 0.5384 0.4493 0.121 Uiso calc PR 0.50 . . H
H17B 0.6605 0.4765 0.4101 0.121 Uiso calc PR 0.50 . . H
H17C 0.4748 0.5017 0.3577 0.121 Uiso calc PR 0.50 . . H
H17D 0.5584 0.4727 0.3621 0.121 Uiso calc PR 0.50 . . H
H17E 0.4931 0.5346 0.4013 0.121 Uiso calc PR 0.50 . . H
H17F 0.6788 0.5093 0.4537 0.121 Uiso calc PR 0.50 . . H
Cl5 1.01104(12) 0.64470(5) 0.47254(7) 0.0608(3) Uani d . 1 . . Cl
O5 1.0463(5) 0.68547(16) 0.5564(2) 0.0798(10) Uani d . 1 . . O
O6 0.9708(10) 0.5828(2) 0.5067(5) 0.146(2) Uani d . 1 . . O
O7 0.8489(8) 0.6578(2) 0.4037(4) 0.140(2) Uani d . 1 . . O
O8 1.1459(9) 0.6347(4) 0.4364(6) 0.215(4) Uani d . 1 . . O

loop_
_atom_site_aniso_label
_atom_site_aniso_U_11
_atom_site_aniso_U_22
_atom_site_aniso_U_33
_atom_site_aniso_U_12
_atom_site_aniso_U_13
_atom_site_aniso_U_23
Mn1 0.0246(2) 0.0249(2) 0.0377(2) -0.00169(14) -0.00118(16) 0.00047(15)
Cl1 0.0618(5) 0.0262(3) 0.0628(5) -0.0026(3) 0.0089(4) -0.0002(3)
Cl2 0.0274(3) 0.0405(4) 0.0603(5) 0.0006(3) 0.0035(3) -0.0004(3)
Cl3 0.0329(4) 0.0449(4) 0.0640(5) -0.0084(3) 0.0063(3) -0.0026(4)
Cl4 0.0789(6) 0.0276(4) 0.0571(5) -0.0038(4) 0.0155(4) -0.0007(3)
O1 0.0276(9) 0.0269(9) 0.0447(11) -0.0019(7) -0.0019(8) 0.0006(8)
O2 0.0314(10) 0.0269(9) 0.0468(11) -0.0041(8) 0.0016(8) -0.0001(8)
O3 0.0549(14) 0.0405(12) 0.0447(12) -0.0126(10) 0.0099(10) -0.0077(10)
O4 0.0427(12) 0.0357(11) 0.0421(11) -0.0042(9) 0.0010(9) -0.0028(9)
N1 0.0252(10) 0.0315(11) 0.0405(12) -0.0030(9) 0.0015(9) -0.0020(9)
N2 0.0292(11) 0.0319(11) 0.0416(13) -0.0004(9) -0.0019(10) 0.0035(10)
C1 0.0300(13) 0.0280(12) 0.0348(13) -0.0018(10) 0.0045(10) -0.0009(10)
C2 0.0309(13) 0.0273(12) 0.0298(12) -0.0003(10) 0.0053(10) -0.0004(10)
C3 0.0281(12) 0.0319(13) 0.0329(13) -0.0002(10) 0.0038(10) 0.0003(10)
C4 0.0380(14) 0.0315(13) 0.0356(14) 0.0060(11) 0.0057(11) 0.0018(11)
C5 0.0458(16) 0.0260(12) 0.0385(15) -0.0025(11) 0.0114(12) 0.0002(11)
C6 0.0353(14) 0.0302(13) 0.0405(15) -0.0054(11) 0.0051(11) -0.0008(11)
C7 0.0260(12) 0.0311(13) 0.0397(14) -0.0042(10) 0.0021(10) -0.0004(11)
C8 0.0252(13) 0.0362(15) 0.065(2) -0.0001(11) 0.0023(13) 0.0001(14)
C9 0.0383(15) 0.0297(13) 0.0362(14) -0.0023(11) 0.0049(11) 0.0017(11)
C10 0.0375(14) 0.0280(12) 0.0305(13) -0.0046(11) 0.0059(11) -0.0010(10)
C11 0.0355(14) 0.0339(14) 0.0342(14) -0.0068(11) 0.0062(11) -0.0014(11)
C12 0.0521(17) 0.0323(14) 0.0355(14) -0.0120(13) 0.0117(13) -0.0037(11)
C13 0.0600(19) 0.0264(13) 0.0353(15) -0.0034(12) 0.0125(13) 0.0001(11)
C14 0.0477(17) 0.0308(14) 0.0412(15) 0.0025(12) 0.0059(13) 0.0038(12)
C15 0.0335(14) 0.0316(13) 0.0431(15) 0.0039(11) -0.0001(12) 0.0057(11)
C16 0.0279(14) 0.0358(15) 0.0593(19) -0.0004(11) -0.0086(13) 0.0029(14)
C17 0.115(4) 0.070(3) 0.066(3) -0.031(3) 0.040(3) -0.006(2)
Cl5 0.0460(5) 0.0799(7) 0.0531(5) -0.0148(4) 0.0081(4) -0.0233(5)
O5 0.087(2) 0.088(2) 0.0622(18) -0.0322(18) 0.0157(16) -0.0275(17)
O6 0.214(7) 0.078(3) 0.148(5) -0.037(4) 0.052(5) -0.016(3)
O7 0.153(4) 0.101(3) 0.111(3) 0.035(3) -0.055(3) -0.029(3)
O8 0.143(5) 0.339(10) 0.205(7) -0.102(6) 0.119(5) -0.159(7)

loop_
_atom_type_symbol
_atom_type_description
_atom_type_scat_dispersion_real
_atom_type_scat_dispersion_imag
_atom_type_scat_source
C C 0.003 0.002
;International Tables for Crystallography
(1992, Vol. C, Tables 4.2.6.8 and 6.1.1.4)
;
H H 0.000 0.000
;International Tables for Crystallography
(1992, Vol. C, Tables 4.2.6.8 and 6.1.1.4)
;
O O 0.011 0.006
;International Tables for Crystallography
(1992, Vol. C, Tables 4.2.6.8 and 6.1.1.4)
;
N N 0.006 0.003
;International Tables for Crystallography
(1992, Vol. C, Tables 4.2.6.8 and 6.1.1.4)
;
Cu Cu 0.320 1.265
;International Tables for Crystallography
(1992, Vol. C, Tables 4.2.6.8 and 6.1.1.4)
;
Cl Cl 0.148 0.159
;International Tables for Crystallography
(1992, Vol. C, Tables 4.2.6.8 and 6.1.1.4)
;

loop_
_geom_angle_atom_site_label_1
_geom_angle_atom_site_label_2
_geom_angle_atom_site_label_3
_geom_angle
_geom_angle_publ_flag
O1 Mn1 O2 95.89(10) yes
O1 Mn1 N2 172.73(10) yes
O2 Mn1 N2 91.25(11) yes
O1 Mn1 N1 90.79(10) yes
O2 Mn1 N1 172.96(9) yes
N2 Mn1 N1 82.02(11) yes
O1 Mn1 O3 91.34(10) yes
O2 Mn1 O3 91.72(10) yes
N2 Mn1 O3 89.81(11) yes
N1 Mn1 O3 90.35(11) yes
O1 Mn1 O4 91.41(10) yes
O2 Mn1 O4 90.62(10) yes
N2 Mn1 O4 87.14(11) yes
N1 Mn1 O4 86.98(10) yes
O3 Mn1 O4 176.20(9) yes
C2 O1 Mn1 128.22(17) ?
C10 O2 Mn1 127.78(19) ?
C17 O3 Mn1 127.7(2) ?
C17 O3 H3 112.3 ?
Mn1 O3 H3 118.2 ?
Mn1 O4 H4A 109.5 ?
Mn1 O4 H4B 109.5 ?
H4A O4 H4B 109.4 ?
C7 N1 C8 120.5(2) ?
C7 N1 Mn1 126.2(2) ?
C8 N1 Mn1 113.34(19) ?
C15 N2 C16 120.7(2) ?
C15 N2 Mn1 126.2(2) ?
C16 N2 Mn1 113.06(19) ?
C6 C1 C2 120.6(3) ?
C6 C1 C7 117.0(2) ?
C2 C1 C7 122.4(2) ?
O1 C2 C3 119.9(2) ?
O1 C2 C1 123.7(2) ?
C3 C2 C1 116.4(2) ?
C4 C3 C2 123.0(3) ?
C4 C3 Cl2 118.3(2) ?
C2 C3 Cl2 118.7(2) ?
C3 C4 C5 118.9(3) ?
C3 C4 H4 120.6 ?
C5 C4 H4 120.6 ?
C6 C5 C4 120.9(3) ?
C6 C5 Cl1 120.2(2) ?
C4 C5 Cl1 118.9(2) ?
C5 C6 C1 120.2(3) ?
C5 C6 H6 119.9 ?
C1 C6 H6 119.9 ?
N1 C7 C1 125.5(2) yes
N1 C7 H7 117.2 ?
C1 C7 H7 117.2 ?
N1 C8 C16 107.4(3) ?
N1 C8 H8A 110.2 ?
C16 C8 H8A 110.2 ?
N1 C8 H8B 110.2 ?
C16 C8 H8B 110.2 ?
H8A C8 H8B 108.5 ?
C10 C9 C14 120.8(3) ?
C10 C9 C15 122.7(3) ?
C14 C9 C15 116.5(3) ?
O2 C10 C9 124.2(3) ?
O2 C10 C11 119.5(3) ?
C9 C10 C11 116.2(3) ?
C12 C11 C10 123.0(3) ?
C12 C11 Cl3 118.4(2) ?
C10 C11 Cl3 118.6(2) ?
C13 C12 C11 118.7(3) ?
C13 C12 H12 120.7 ?
C11 C12 H12 120.7 ?
C14 C13 C12 121.2(3) ?
C14 C13 Cl4 119.6(3) ?
C12 C13 Cl4 119.2(2) ?
C13 C14 C9 120.0(3) ?
C13 C14 H14 120.0 ?
C9 C14 H14 120.0 ?
N2 C15 C9 124.9(3) yes
N2 C15 H15 117.5 ?
C9 C15 H15 117.5 ?
N2 C16 C8 106.9(2) ?
N2 C16 H16A 110.3 ?
C8 C16 H16A 110.3 ?
N2 C16 H16B 110.3 ?
C8 C16 H16B 110.3 ?
H16A C16 H16B 108.6 ?
O3 C17 H17A 109.5 ?
O3 C17 H17B 109.5 ?
H17A C17 H17B 109.5 ?
O3 C17 H17C 109.5 ?
H17A C17 H17C 109.5 ?
H17B C17 H17C 109.5 ?
O3 C17 H17D 109.5 ?
H17A C17 H17D 141.1 ?
H17B C17 H17D 56.3 ?
H17C C17 H17D 56.3 ?
O3 C17 H17E 109.5 ?
H17A C17 H17E 56.3 ?
H17B C17 H17E 141.1 ?
H17C C17 H17E 56.3 ?
H17D C17 H17E 109.5 ?
O3 C17 H17F 109.5 ?
H17A C17 H17F 56.3 ?
H17B C17 H17F 56.3 ?
H17C C17 H17F 141.1 ?
H17D C17 H17F 109.5 ?
H17E C17 H17F 109.5 ?
O8 Cl5 O5 113.7(3) ?
O8 Cl5 O7 119.0(5) ?
O5 Cl5 O7 111.5(3) ?
O8 Cl5 O6 104.6(5) ?
O5 Cl5 O6 107.8(3) ?
O7 Cl5 O6 98.3(4) ?

loop_
_geom_bond_atom_site_label_1
_geom_bond_atom_site_label_2
_geom_bond_site_symmetry_2
_geom_bond_distance
_geom_bond_publ_flag
Mn1 O1 . 1.897(2) yes
Mn1 O2 . 1.902(2) yes
Mn1 N2 . 1.985(3) yes
Mn1 N1 . 1.990(2) yes
Mn1 O3 . 2.222(3) yes
Mn1 O4 . 2.266(3) yes
Cl1 C5 . 1.737(3) ?
Cl2 C3 . 1.732(3) ?
Cl3 C11 . 1.738(3) ?
Cl4 C13 . 1.740(3) ?
O1 C2 . 1.324(3) yes
O2 C10 . 1.326(3) yes
O3 C17 . 1.409(5) ?
O3 H3 . 0.84 ?
O4 H4A . 0.84 ?
O4 H4B . 0.84 ?
N1 C7 . 1.283(4) yes
N1 C8 . 1.473(4) ?
N2 C15 . 1.282(4) yes
N2 C16 . 1.477(4) ?
C1 C6 . 1.412(4) ?
C1 C2 . 1.414(4) ?
C1 C7 . 1.438(4) yes
C2 C3 . 1.411(4) ?
C3 C4 . 1.380(4) ?
C4 C5 . 1.391(4) ?
C4 H4 . 0.93 ?
C5 C6 . 1.368(4) ?
C6 H6 . 0.93 ?
C7 H7 . 0.93 ?
C8 C16 . 1.511(5) ?
C8 H8A . 0.97 ?
C8 H8B . 0.97 ?
C9 C10 . 1.409(4) ?
C9 C14 . 1.412(4) ?
C9 C15 . 1.447(4) yes
C10 C11 . 1.412(4) ?
C11 C12 . 1.388(4) ?
C12 C13 . 1.380(5) ?
C12 H12 . 0.93 ?
C13 C14 . 1.371(5) ?
C14 H14 . 0.93 ?
C15 H15 . 0.93 ?
C16 H16A . 0.97 ?
C16 H16B . 0.97 ?
C17 H17A . 0.96 ?
C17 H17B . 0.96 ?
C17 H17C . 0.96 ?
C17 H17D . 0.96 ?
C17 H17E . 0.96 ?
C17 H17F . 0.96 ?
Cl5 O8 . 1.332(5) ?
Cl5 O5 . 1.406(3) ?
Cl5 O7 . 1.414(5) ?
Cl5 O6 . 1.463(5) ?

loop_
_geom_hbond_atom_site_label_D
_geom_hbond_atom_site_label_H
_geom_hbond_atom_site_label_A
_geom_hbond_site_symmetry_A
_geom_hbond_distance_DH
_geom_hbond_distance_HA
_geom_hbond_distance_DA
_geom_hbond_angle_DHA
_geom_hbond_publ_flag
O3 H3 O7 . 0.84 2.00 2.834(6) 174 yes
O3 H3 Cl5 . 0.84 2.87 3.645(3) 154 ?
O4 H4A O1 3_665 0.84 2.08 2.845(3) 151 yes
O4 H4B O2 3_665 0.84 2.30 2.970(4) 137 yes
O4 H4A Cl2 3_665 0.84 2.71 3.2700(10) 126 yes
O4 H4B Cl3 3_665 0.84 2.51 3.246(3) 147 yes
C4 H4 O5 4_475 0.93 2.55 3.398(5) 153 ?
C12 H12 O7 2_645 0.93 2.57 3.408(6) 151 ?

loop_
_geom_torsion_atom_site_label_1
_geom_torsion_atom_site_label_2
_geom_torsion_atom_site_label_3
_geom_torsion_atom_site_label_4
_geom_torsion
O2 Mn1 O1 C2 162.0(2)
N1 Mn1 O1 C2 -20.3(2)
O3 Mn1 O1 C2 70.1(2)
O4 Mn1 O1 C2 -107.3(2)
O1 Mn1 O2 C10 160.7(2)
N2 Mn1 O2 C10 -18.0(2)
O3 Mn1 O2 C10 -107.8(2)
O4 Mn1 O2 C10 69.2(2)
O1 Mn1 O3 C17 118.9(4)
O2 Mn1 O3 C17 23.0(4)
N2 Mn1 O3 C17 -68.3(4)
N1 Mn1 O3 C17 -150.3(4)
O1 Mn1 N1 C7 13.0(3)
N2 Mn1 N1 C7 -168.1(3)
O3 Mn1 N1 C7 -78.3(3)
O4 Mn1 N1 C7 104.4(3)
O1 Mn1 N1 C8 -167.2(2)
N2 Mn1 N1 C8 11.7(2)
O3 Mn1 N1 C8 101.5(2)
O4 Mn1 N1 C8 -75.8(2)
O2 Mn1 N2 C15 14.8(3)
N1 Mn1 N2 C15 -163.1(3)
O3 Mn1 N2 C15 106.5(3)
O4 Mn1 N2 C15 -75.7(3)
O2 Mn1 N2 C16 -167.5(2)
N1 Mn1 N2 C16 14.6(2)
O3 Mn1 N2 C16 -75.8(2)
O4 Mn1 N2 C16 102.0(2)
Mn1 O1 C2 C3 -163.5(2)
Mn1 O1 C2 C1 17.9(4)
C6 C1 C2 O1 177.6(3)
C7 C1 C2 O1 -1.4(4)
C6 C1 C2 C3 -1.1(4)
C7 C1 C2 C3 179.9(3)
O1 C2 C3 C4 -178.3(3)
C1 C2 C3 C4 0.4(4)
O1 C2 C3 Cl2 2.8(4)
C1 C2 C3 Cl2 -178.5(2)
C2 C3 C4 C5 0.3(4)
Cl2 C3 C4 C5 179.2(2)
C3 C4 C5 C6 -0.2(4)
C3 C4 C5 Cl1 -179.1(2)
C4 C5 C6 C1 -0.5(5)
Cl1 C5 C6 C1 178.4(2)
C2 C1 C6 C5 1.2(4)
C7 C1 C6 C5 -179.8(3)
C8 N1 C7 C1 176.9(3)
Mn1 N1 C7 C1 -3.3(4)
C6 C1 C7 N1 175.2(3)
C2 C1 C7 N1 -5.8(5)
C7 N1 C8 C16 145.5(3)
Mn1 N1 C8 C16 -34.4(3)
Mn1 O2 C10 C9 12.0(4)
Mn1 O2 C10 C11 -169.0(2)
C14 C9 C10 O2 -178.9(3)
C15 C9 C10 O2 4.1(5)
C14 C9 C10 C11 2.0(4)
C15 C9 C10 C11 -175.0(3)
O2 C10 C11 C12 178.4(3)
C9 C10 C11 C12 -2.5(4)
O2 C10 C11 Cl3 -2.8(4)
C9 C10 C11 Cl3 176.3(2)
C10 C11 C12 C13 0.7(5)
Cl3 C11 C12 C13 -178.1(2)
C11 C12 C13 C14 1.5(5)
C11 C12 C13 Cl4 -179.1(2)
C12 C13 C14 C9 -1.9(5)
Cl4 C13 C14 C9 178.7(2)
C10 C9 C14 C13 0.0(5)
C15 C9 C14 C13 177.3(3)
C16 N2 C15 C9 176.9(3)
Mn1 N2 C15 C9 -5.6(5)
C10 C9 C15 N2 -7.1(5)
C14 C9 C15 N2 175.8(3)
C15 N2 C16 C8 141.2(3)
Mn1 N2 C16 C8 -36.6(3)
N1 C8 C16 N2 44.4(4)
